data_7055273
loop_
_publ_author_name
'Muralisankar, Mathiyan'
'Bhuvanesh, Nattamai S. P.'
'Sreekanth, Anandaram'

_publ_section_title
;
 Synthesis, X-ray crystal structure, DNA/protein binding and DNA cleavage
 studies of novel copper(ii) complexes of N-substituted isatin
 thiosemicarbazone ligands
;
_journal_issue 3
_journal_name_full 'New J. Chem.'
_journal_page_first 2661
_journal_paper_doi 10.1039/C5NJ02806J
_journal_volume 40
_journal_year 2016
_chemical_compound_source 433K
_chemical_formula_moiety 'C16 H18 N4 O S'
_chemical_formula_sum 'C16 H18 N4 O S'
_chemical_formula_weight 314.40
_chemical_melting_point 433
_chemical_name_systematic (Z)-N'-(1-allyl-2-oxoindolin-3-ylidene)pyrrolidine-1-carbothiohydrazide
_space_group_crystal_system monoclinic
_space_group_IT_number 15
_space_group_name_Hall '-C 2yc'
_space_group_name_H-M_alt 'C 1 2/c 1'
_symmetry_space_group_name_Hall '-C 2yc'
_symmetry_space_group_name_H-M 'C 1 2/c 1'
_atom_sites_solution_hydrogens mixed
_audit_creation_date 2014-10-31
_audit_creation_method
;
Olex2 1.2-beta
(compiled 2014.10.22 svn.r3046 for OlexSys, GUI svn.r4928)
;
_audit_update_record
;
2015-08-15 deposited with the CCDC.
2016-01-06 downloaded from the CCDC.
;
_cell_angle_alpha 90
_cell_angle_beta 107.718(14)
_cell_angle_gamma 90
_cell_formula_units_Z 8
_cell_length_a 21.514(19)
_cell_length_b 9.287(7)
_cell_length_c 15.869(12)
_cell_measurement_reflns_used 5230
_cell_measurement_temperature 110.15
_cell_measurement_theta_max 27.715
_cell_measurement_theta_min 2.408
_cell_volume 3020(4)
_computing_cell_refinement 'SAINT v8.34A (Bruker, 2013)'
_computing_data_reduction 'SAINT v8.34A (Bruker, 2013)'
_computing_molecular_graphics 'Olex2 (Dolomanov et al., 2009)'
_computing_publication_material 'Olex2 (Dolomanov et al., 2009)'
_computing_structure_refinement 'ShelXL (Sheldrick, 2008)'
_diffrn_ambient_temperature 110.15
_diffrn_measured_fraction_theta_full 0.998
_diffrn_measured_fraction_theta_max 0.984
_diffrn_measurement_device_type 'Bruker APEX-II CCD'
_diffrn_measurement_method '\f and \w scans'
_diffrn_radiation_type MoK\a
_diffrn_radiation_wavelength 0.71073
_diffrn_reflns_av_R_equivalents 0.0577
_diffrn_reflns_av_unetI/netI 0.0445
_diffrn_reflns_Laue_measured_fraction_full 0.998
_diffrn_reflns_Laue_measured_fraction_max 0.984
_diffrn_reflns_limit_h_max 28
_diffrn_reflns_limit_h_min -28
_diffrn_reflns_limit_k_max 12
_diffrn_reflns_limit_k_min -12
_diffrn_reflns_limit_l_max 20
_diffrn_reflns_limit_l_min -20
_diffrn_reflns_number 16848
_diffrn_reflns_point_group_measured_fraction_full 0.998
_diffrn_reflns_point_group_measured_fraction_max 0.984
_diffrn_reflns_theta_full 25.242
_diffrn_reflns_theta_max 27.777
_diffrn_reflns_theta_min 1.987
_diffrn_standards_number 0
_exptl_absorpt_coefficient_mu 0.222
_exptl_absorpt_correction_T_max 0.7456
_exptl_absorpt_correction_T_min 0.6561
_exptl_absorpt_correction_type multi-scan
_exptl_absorpt_process_details
;
SADABS-2014/3 (Bruker,2014) was used for absorption correction.
wR2(int) was 0.0864 before and 0.0577 after correction.
The Ratio of minimum to maximum transmission is 0.8800.
The \l/2 correction factor is Not present.
;
_exptl_crystal_colour yellow
_exptl_crystal_colour_primary yellow
_exptl_crystal_density_diffrn 1.383
_exptl_crystal_description block
_exptl_crystal_F_000 1328
_exptl_crystal_preparation Luminescent
_exptl_crystal_recrystallization_method 'Re-crystallisation from solvent: '
_exptl_crystal_size_max 0.56
_exptl_crystal_size_mid 0.42
_exptl_crystal_size_min 0.27
_refine_diff_density_max 0.286
_refine_diff_density_min -0.236
_refine_diff_density_rms 0.051
_refine_ls_extinction_coef 0.0023(2)
_refine_ls_extinction_expression Fc^*^=kFc[1+0.001xFc^2^\l^3^/sin(2\q)]^-1/4^
_refine_ls_extinction_method SHELXL
_refine_ls_goodness_of_fit_ref 1.031
_refine_ls_hydrogen_treatment constr
_refine_ls_matrix_type full
_refine_ls_number_parameters 200
_refine_ls_number_reflns 3505
_refine_ls_number_restraints 0
_refine_ls_restrained_S_all 1.031
_refine_ls_R_factor_all 0.0531
_refine_ls_R_factor_gt 0.0385
_refine_ls_shift/su_max 0.001
_refine_ls_shift/su_mean 0.000
_refine_ls_structure_factor_coef Fsqd
_refine_ls_weighting_details 'w=1/[\s^2^(Fo^2^)+(0.0309P)^2^+3.0922P] where P=(Fo^2^+2Fc^2^)/3'
_refine_ls_weighting_scheme calc
_refine_ls_wR_factor_gt 0.0847
_refine_ls_wR_factor_ref 0.0920
_reflns_Friedel_coverage 0.000
_reflns_number_gt 2831
_reflns_number_total 3505
_reflns_threshold_expression 'I > 2\s(I)'
_cod_data_source_file c5nj02806j1.cif
_cod_data_source_block mc1a
_cod_depositor_comments
;
The following automatic conversions were performed:

'_chemical_melting_point' value '433K' was changed to '433' - the
value should be numeric and without a unit designator.

Automatic conversion script
Id: cif_fix_values 4268 2015-11-12 08:31:59Z antanas 

 Adding full bibliography for 7055272--7055277.cif.
;
_cod_database_code 7055273
_shelxl_version_number 2014/6
_shelx_space_group_comment
;
The symmetry employed for this shelxl refinement is uniquely defined
by the following loop, which should always be used as a source of
symmetry information in preference to the above space-group names.
They are only intended as comments.
;
_shelx_estimated_absorpt_t_max 0.942
_shelx_estimated_absorpt_t_min 0.886
_olex2_refinement_description
;
1. Fixed Uiso
 At 1.2 times of:
  All C(H) groups, All C(H,H) groups, All N(H) groups
2.a Riding coordinates:
 C11(H11A,H11B)
2.b Secondary CH2 refined with riding coordinates:
 C9(H9A,H9B), C13(H13A,H13B), C14(H14A,H14B), C15(H15A,H15B), C16(H16A,H16B)
2.c Aromatic/amide H refined with riding coordinates:
 N3(H3), C2(H2), C3(H3A), C4(H4), C5(H5), C10(H10)
;
_olex2_submission_special_instructions 'No special instructions were received'

loop_
_space_group_symop_operation_xyz
'x, y, z'
'-x, y, -z+1/2'
'x+1/2, y+1/2, z'
'-x+1/2, y+1/2, -z+1/2'
'-x, -y, -z'
'x, -y, z-1/2'
'-x+1/2, -y+1/2, -z'
'x+1/2, -y+1/2, z-1/2'

loop_
_atom_site_label
_atom_site_type_symbol
_atom_site_fract_x
_atom_site_fract_y
_atom_site_fract_z
_atom_site_U_iso_or_equiv
_atom_site_adp_type
_atom_site_occupancy
_atom_site_site_symmetry_order
_atom_site_calc_flag
_atom_site_refinement_flags_posn
S1 S 0.45003(2) 0.71211(4) 0.57172(3) 0.02343(13) Uani 1 1 d .
O1 O 0.21403(5) 0.51099(12) 0.38734(8) 0.0248(3) Uani 1 1 d .
N1 N 0.15471(6) 0.69283(14) 0.29974(9) 0.0193(3) Uani 1 1 d .
N2 N 0.31425(6) 0.74846(14) 0.44485(8) 0.0180(3) Uani 1 1 d .
N3 N 0.33150(6) 0.61544(14) 0.47797(9) 0.0193(3) Uani 1 1 d .
H3 H 0.3026 0.5455 0.4635 0.023 Uiso 1 1 calc R
N4 N 0.40170(6) 0.44690(14) 0.55406(8) 0.0193(3) Uani 1 1 d .
C1 C 0.16430(7) 0.84013(17) 0.28576(10) 0.0174(3) Uani 1 1 d .
C2 C 0.12356(8) 0.93396(17) 0.22673(10) 0.0203(3) Uani 1 1 d .
H2 H 0.0829 0.9029 0.1877 0.024 Uiso 1 1 calc R
C3 C 0.14444(8) 1.07589(18) 0.22666(11) 0.0224(4) Uani 1 1 d .
H3A H 0.1176 1.1426 0.1863 0.027 Uiso 1 1 calc R
C4 C 0.20357(8) 1.12230(18) 0.28408(11) 0.0222(3) Uani 1 1 d .
H4 H 0.2161 1.2203 0.2835 0.027 Uiso 1 1 calc R
C5 C 0.24437(8) 1.02643(17) 0.34228(10) 0.0197(3) Uani 1 1 d .
H5 H 0.2849 1.0577 0.3815 0.024 Uiso 1 1 calc R
C6 C 0.22497(7) 0.88466(16) 0.34221(10) 0.0168(3) Uani 1 1 d .
C7 C 0.25561(8) 0.75699(16) 0.39088(10) 0.0177(3) Uani 1 1 d .
C8 C 0.20752(7) 0.63722(17) 0.36146(10) 0.0194(3) Uani 1 1 d .
C9 C 0.09617(7) 0.60713(17) 0.25952(11) 0.0199(3) Uani 1 1 d .
H9A H 0.0598 0.6721 0.2290 0.024 Uiso 1 1 calc R
H9B H 0.0837 0.5555 0.3065 0.024 Uiso 1 1 calc R
C10 C 0.10664(8) 0.50025(17) 0.19460(11) 0.0212(3) Uani 1 1 d .
H10 H 0.1445 0.4415 0.2128 0.025 Uiso 1 1 calc R
C11 C 0.06705(8) 0.48224(18) 0.11423(11) 0.0256(4) Uani 1 1 d .
H11A H 0.0759 0.4079 0.0784 0.031 Uiso 1 1 d R
H11B H 0.0296 0.5422 0.0945 0.031 Uiso 1 1 d R
C12 C 0.39291(7) 0.58614(17) 0.53372(10) 0.0176(3) Uani 1 1 d .
C13 C 0.46102(8) 0.39182(18) 0.61887(11) 0.0230(4) Uani 1 1 d .
H13A H 0.4731 0.4507 0.6735 0.028 Uiso 1 1 calc R
H13B H 0.4981 0.3902 0.5941 0.028 Uiso 1 1 calc R
C14 C 0.44148(9) 0.24034(18) 0.63671(11) 0.0254(4) Uani 1 1 d .
H14A H 0.4188 0.2405 0.6825 0.030 Uiso 1 1 calc R
H14B H 0.4800 0.1762 0.6559 0.030 Uiso 1 1 calc R
C15 C 0.39575(9) 0.19439(18) 0.54738(12) 0.0272(4) Uani 1 1 d .
H15A H 0.3676 0.1134 0.5537 0.033 Uiso 1 1 calc R
H15B H 0.4204 0.1656 0.5066 0.033 Uiso 1 1 calc R
C16 C 0.35571(8) 0.32972(17) 0.51476(11) 0.0221(4) Uani 1 1 d .
H16A H 0.3414 0.3350 0.4494 0.027 Uiso 1 1 calc R
H16B H 0.3169 0.3331 0.5357 0.027 Uiso 1 1 calc R

loop_
_atom_site_aniso_label
_atom_site_aniso_U_11
_atom_site_aniso_U_22
_atom_site_aniso_U_33
_atom_site_aniso_U_23
_atom_site_aniso_U_13
_atom_site_aniso_U_12
S1 0.0187(2) 0.0222(2) 0.0241(2) 0.00008(17) -0.00129(16) -0.00423(16)
O1 0.0211(6) 0.0194(6) 0.0292(6) 0.0061(5) 0.0007(5) -0.0019(5)
N1 0.0154(6) 0.0180(7) 0.0220(7) 0.0018(5) 0.0020(5) -0.0009(5)
N2 0.0188(7) 0.0184(7) 0.0163(6) 0.0020(5) 0.0045(5) 0.0011(5)
N3 0.0161(6) 0.0175(7) 0.0202(7) 0.0034(5) -0.0007(5) -0.0022(5)
N4 0.0158(6) 0.0205(7) 0.0180(7) 0.0007(5) 0.0000(5) -0.0003(5)
C1 0.0171(7) 0.0178(8) 0.0190(8) -0.0007(6) 0.0083(6) 0.0002(6)
C2 0.0158(7) 0.0242(8) 0.0200(8) 0.0010(7) 0.0039(6) 0.0028(6)
C3 0.0206(8) 0.0229(8) 0.0244(8) 0.0060(7) 0.0080(7) 0.0062(7)
C4 0.0221(8) 0.0175(8) 0.0291(9) 0.0017(7) 0.0109(7) -0.0003(6)
C5 0.0168(7) 0.0210(8) 0.0213(8) -0.0012(6) 0.0058(6) -0.0007(6)
C6 0.0152(7) 0.0195(8) 0.0162(7) 0.0015(6) 0.0054(6) 0.0022(6)
C7 0.0177(7) 0.0187(8) 0.0167(7) 0.0008(6) 0.0052(6) -0.0006(6)
C8 0.0160(7) 0.0208(8) 0.0201(8) 0.0015(6) 0.0037(6) -0.0004(6)
C9 0.0140(7) 0.0208(8) 0.0227(8) 0.0002(7) 0.0024(6) -0.0031(6)
C10 0.0167(8) 0.0175(8) 0.0291(9) 0.0032(7) 0.0066(7) -0.0006(6)
C11 0.0272(9) 0.0221(9) 0.0282(9) -0.0003(7) 0.0095(7) 0.0000(7)
C12 0.0170(7) 0.0212(8) 0.0146(7) 0.0006(6) 0.0047(6) 0.0003(6)
C13 0.0178(8) 0.0263(9) 0.0213(8) 0.0026(7) 0.0005(6) 0.0041(6)
C14 0.0260(9) 0.0248(9) 0.0255(9) 0.0048(7) 0.0081(7) 0.0080(7)
C15 0.0306(9) 0.0199(8) 0.0299(9) 0.0012(7) 0.0077(8) 0.0015(7)
C16 0.0222(8) 0.0201(8) 0.0218(8) -0.0005(7) 0.0032(7) -0.0037(6)

loop_
_atom_type_symbol
_atom_type_description
_atom_type_scat_dispersion_real
_atom_type_scat_dispersion_imag
_atom_type_scat_source
C C 0.0033 0.0016 'International Tables Vol C Tables 4.2.6.8 and 6.1.1.4'
H H 0.0000 0.0000 'International Tables Vol C Tables 4.2.6.8 and 6.1.1.4'
N N 0.0061 0.0033 'International Tables Vol C Tables 4.2.6.8 and 6.1.1.4'
O O 0.0106 0.0060 'International Tables Vol C Tables 4.2.6.8 and 6.1.1.4'
S S 0.1246 0.1234 'International Tables Vol C Tables 4.2.6.8 and 6.1.1.4'

loop_
_geom_angle_atom_site_label_1
_geom_angle_atom_site_label_2
_geom_angle_atom_site_label_3
_geom_angle
C1 N1 C9 127.36(13)
C8 N1 C1 110.63(13)
C8 N1 C9 121.94(14)
C7 N2 N3 114.27(13)
N2 N3 H3 119.1
N2 N3 C12 121.88(13)
C12 N3 H3 119.1
C12 N4 C13 122.53(13)
C12 N4 C16 125.87(13)
C13 N4 C16 111.58(14)
C2 C1 N1 128.74(14)
C2 C1 C6 121.52(15)
C6 C1 N1 109.74(13)
C1 C2 H2 121.3
C1 C2 C3 117.37(15)
C3 C2 H2 121.3
C2 C3 H3A 119.2
C4 C3 C2 121.63(15)
C4 C3 H3A 119.2
C3 C4 H4 119.8
C5 C4 C3 120.37(16)
C5 C4 H4 119.8
C4 C5 H5 120.6
C6 C5 C4 118.79(15)
C6 C5 H5 120.6
C1 C6 C7 106.35(14)
C5 C6 C1 120.28(14)
C5 C6 C7 133.37(15)
N2 C7 C6 126.37(14)
N2 C7 C8 127.19(15)
C6 C7 C8 106.34(14)
O1 C8 N1 125.90(15)
O1 C8 C7 127.21(15)
N1 C8 C7 106.89(14)
N1 C9 H9A 109.3
N1 C9 H9B 109.3
N1 C9 C10 111.81(13)
H9A C9 H9B 107.9
C10 C9 H9A 109.3
C10 C9 H9B 109.3
C9 C10 H10 117.8
C11 C10 C9 124.41(16)
C11 C10 H10 117.8
C10 C11 H11A 119.0
C10 C11 H11B 118.7
H11A C11 H11B 122.3
N3 C12 S1 123.42(13)
N4 C12 S1 123.89(12)
N4 C12 N3 112.69(13)
N4 C13 H13A 111.2
N4 C13 H13B 111.2
N4 C13 C14 102.87(14)
H13A C13 H13B 109.1
C14 C13 H13A 111.2
C14 C13 H13B 111.2
C13 C14 H14A 111.2
C13 C14 H14B 111.2
C13 C14 C15 102.91(14)
H14A C14 H14B 109.1
C15 C14 H14A 111.2
C15 C14 H14B 111.2
C14 C15 H15A 111.2
C14 C15 H15B 111.2
C14 C15 C16 102.94(14)
H15A C15 H15B 109.1
C16 C15 H15A 111.2
C16 C15 H15B 111.2
N4 C16 C15 103.17(14)
N4 C16 H16A 111.1
N4 C16 H16B 111.1
C15 C16 H16A 111.1
C15 C16 H16B 111.1
H16A C16 H16B 109.1

loop_
_geom_bond_atom_site_label_1
_geom_bond_atom_site_label_2
_geom_bond_distance
S1 C12 1.6708(18)
O1 C8 1.236(2)
N1 C1 1.411(2)
N1 C8 1.356(2)
N1 C9 1.462(2)
N2 N3 1.350(2)
N2 C7 1.294(2)
N3 H3 0.8800
N3 C12 1.375(2)
N4 C12 1.332(2)
N4 C13 1.466(2)
N4 C16 1.475(2)
C1 C2 1.380(2)
C1 C6 1.402(2)
C2 H2 0.9500
C2 C3 1.393(2)
C3 H3A 0.9500
C3 C4 1.389(2)
C4 H4 0.9500
C4 C5 1.387(2)
C5 H5 0.9500
C5 C6 1.381(2)
C6 C7 1.458(2)
C7 C8 1.494(2)
C9 H9A 0.9900
C9 H9B 0.9900
C9 C10 1.496(2)
C10 H10 0.9500
C10 C11 1.311(2)
C11 H11A 0.9500
C11 H11B 0.9500
C13 H13A 0.9900
C13 H13B 0.9900
C13 C14 1.519(3)
C14 H14A 0.9900
C14 H14B 0.9900
C14 C15 1.520(3)
C15 H15A 0.9900
C15 H15B 0.9900
C15 C16 1.523(2)
C16 H16A 0.9900
C16 H16B 0.9900

loop_
_geom_hbond_atom_site_label_D
_geom_hbond_atom_site_label_H
_geom_hbond_atom_site_label_A
_geom_hbond_distance_DH
_geom_hbond_distance_HA
_geom_hbond_distance_DA
_geom_hbond_angle_DHA
N3 H3 O1 0.88 1.95 2.680(2) 139.8

loop_
_geom_torsion_atom_site_label_1
_geom_torsion_atom_site_label_2
_geom_torsion_atom_site_label_3
_geom_torsion_atom_site_label_4
_geom_torsion
N1 C1 C2 C3 179.41(15)
N1 C1 C6 C5 -178.12(14)
N1 C1 C6 C7 2.46(17)
N1 C9 C10 C11 -130.99(17)
N2 N3 C12 S1 4.6(2)
N2 N3 C12 N4 -175.51(13)
N2 C7 C8 O1 4.4(3)
N2 C7 C8 N1 -175.15(15)
N3 N2 C7 C6 -177.04(14)
N3 N2 C7 C8 -1.4(2)
N4 C13 C14 C15 34.39(16)
C1 N1 C8 O1 -179.34(15)
C1 N1 C8 C7 0.27(17)
C1 N1 C9 C10 109.77(18)
C1 C2 C3 C4 -0.6(2)
C1 C6 C7 N2 174.19(15)
C1 C6 C7 C8 -2.23(16)
C2 C1 C6 C5 2.5(2)
C2 C1 C6 C7 -176.91(14)
C2 C3 C4 C5 1.4(2)
C3 C4 C5 C6 -0.3(2)
C4 C5 C6 C1 -1.6(2)
C4 C5 C6 C7 177.59(16)
C5 C6 C7 N2 -5.1(3)
C5 C6 C7 C8 178.45(16)
C6 C1 C2 C3 -1.3(2)
C6 C7 C8 O1 -179.18(16)
C6 C7 C8 N1 1.23(17)
C7 N2 N3 C12 177.53(14)
C8 N1 C1 C2 177.56(15)
C8 N1 C1 C6 -1.75(18)
C8 N1 C9 C10 -73.75(19)
C9 N1 C1 C2 -5.6(3)
C9 N1 C1 C6 175.05(14)
C9 N1 C8 O1 3.7(2)
C9 N1 C8 C7 -176.74(13)
C12 N4 C13 C14 165.91(14)
C12 N4 C16 C15 168.79(15)
C13 N4 C12 S1 5.7(2)
C13 N4 C12 N3 -174.15(13)
C13 N4 C16 C15 -9.87(17)
C13 C14 C15 C16 -40.94(17)
C14 C15 C16 N4 31.08(16)
C16 N4 C12 S1 -172.79(12)
C16 N4 C12 N3 7.3(2)
C16 N4 C13 C14 -15.38(17)
